data_1560220
loop_
_publ_author_name
'Wagner, Hannah K.'
'Wadepohl, Hubert'
'Ballmann, Joachim'

_publ_section_title
;
 A 2,2&#x2032;-diphosphinotolane as a versatile precursor for the
 synthesis of P-ylidic mesoionic carbenes via reversible C--P bond
 formation
;
_journal_issue 10
_journal_name_full 'Chemical Science'
_journal_page_first 3693
_journal_page_last 3701
_journal_paper_doi 10.1039/D0SC06128J
_journal_volume 12
_journal_year 2021
_chemical_formula_sum 'C26 H36 Cl4 Hf P2'
_chemical_formula_weight 730.78
_chemical_properties_physical 'air-sensitive, moisture-sensitive'
_space_group_crystal_system monoclinic
_space_group_IT_number 14
_space_group_name_Hall '-P 2ybc'
_space_group_name_H-M_alt 'P 1 21/c 1'
_atom_sites_solution_hydrogens geom
_atom_sites_solution_primary iterative
_atom_sites_solution_secondary difmap
_audit_block_code ba_jb40
_audit_creation_date 2020-10-06
_audit_creation_method
;
encif (version 1.120)

encifer (version_id = 274361.64)

Olex2 1.3
(compiled 2020.07.31 svn.rc2a7746 for OlexSys, GUI svn.r6145)
;
_audit_update_record
;
2020-10-08 deposited with the CCDC.	2021-01-22 downloaded from the CCDC.
;
_cell_angle_alpha 90
_cell_angle_beta 95.395(9)
_cell_angle_gamma 90
_cell_formula_units_Z 4
_cell_length_a 13.847(6)
_cell_length_b 11.756(6)
_cell_length_c 17.937(8)
_cell_measurement_reflns_used 8031
_cell_measurement_temperature 100(2)
_cell_measurement_theta_max 31.92
_cell_measurement_theta_min 2.28
_cell_volume 2907(2)
_computing_cell_refinement
;
SAINT (see _computing_data_reduction).
Standard uncertainties of the cell constants include systematic error
contributions from Monte Carlo simulations.
;
_computing_data_collection 'SMART-5.631 (Bruker AXS, 2003)'
_computing_data_reduction 'SAINT V8.37A (Bruker AXS, 1997-2013),SADABS-2014_5 (Sheldrick and Bruker AXS, 1997-2014)'
_computing_publication_material 'encif (Wadepohl, 2009-19); encifer (Allen et al., 2004)'
_computing_structure_refinement 'SHELXL-20xx (Sheldrick, 2015)'
_computing_structure_solution 'SUPERFLIP (Palatinus, 2007-2009)'
_diffrn_ambient_environment 'perfluoro polyether oil / N~2~'
_diffrn_ambient_temperature 100(1)
_diffrn_detector 'CCD plate'
_diffrn_detector_area_resol_mean 8.19
_diffrn_detector_type CCD-PXL-KAF2
_diffrn_measured_fraction_theta_full 1.000
_diffrn_measured_fraction_theta_max 0.956
_diffrn_measurement_device 'three-circle diffractometer'
_diffrn_measurement_device_type 'Bruker AXS Smart 1000'
_diffrn_measurement_method '\f- and \w-scans'
_diffrn_measurement_specimen_support 'polyimid foil'
_diffrn_radiation_collimation 'monocapillary collimator'
_diffrn_radiation_monochromator graphite
_diffrn_radiation_probe x-ray
_diffrn_radiation_type 'Mo K\a'
_diffrn_radiation_wavelength 0.71073
_diffrn_radiation_xray_symbol K-L~2,3~
_diffrn_reflns_av_R_equivalents 0.0466
_diffrn_reflns_av_unetI/netI 0.0301
_diffrn_reflns_Laue_measured_fraction_full 1.000
_diffrn_reflns_Laue_measured_fraction_max 0.956
_diffrn_reflns_limit_h_max 20
_diffrn_reflns_limit_h_min -20
_diffrn_reflns_limit_k_max 17
_diffrn_reflns_limit_k_min -17
_diffrn_reflns_limit_l_max 26
_diffrn_reflns_limit_l_min -26
_diffrn_reflns_number 73827
_diffrn_reflns_point_group_measured_fraction_full 1.000
_diffrn_reflns_point_group_measured_fraction_max 0.956
_diffrn_reflns_theta_full 25.242
_diffrn_reflns_theta_max 32.452
_diffrn_reflns_theta_min 2.074
_diffrn_source 'sealed X-Ray tube (Mo)'
_diffrn_source_current 40.0
_diffrn_source_power 2.0
_diffrn_source_type 'fine focus tube'
_diffrn_source_voltage 50.0
_diffrn_standards_number 0
_exptl_absorpt_coefficient_mu 4.080
_exptl_absorpt_correction_T_max 0.6485
_exptl_absorpt_correction_T_min 0.5557
_exptl_absorpt_correction_type multi-scan
_exptl_absorpt_process_details
;
multi-scan from symmetry-related measurements (Blessing 1995)
SADABS (see _computing_data_reduction)
;
_exptl_crystal_colour yellow
_exptl_crystal_density_diffrn 1.670
_exptl_crystal_description block
_exptl_crystal_F_000 1448
_exptl_crystal_size_max 0.180
_exptl_crystal_size_mid 0.130
_exptl_crystal_size_min 0.080
_refine_diff_density_max 1.575
_refine_diff_density_min -0.686
_refine_diff_density_rms 0.130
_refine_ls_extinction_method none
_refine_ls_goodness_of_fit_ref 1.073
_refine_ls_hydrogen_treatment constr
_refine_ls_matrix_type full
_refine_ls_number_parameters 306
_refine_ls_number_reflns 10012
_refine_ls_number_restraints 0
_refine_ls_restrained_S_all 1.073
_refine_ls_R_factor_all 0.0321
_refine_ls_R_factor_gt 0.0231
_refine_ls_shift/su_max 0.000
_refine_ls_shift/su_mean 0.000
_refine_ls_structure_factor_coef Fsqd
_refine_ls_weighting_details 'w=1/[\s^2^(Fo^2^)+(0.0180P)^2^+2.5967P] where P=(Fo^2^+2Fc^2^)/3'
_refine_ls_weighting_scheme calc
_refine_ls_wR_factor_gt 0.0475
_refine_ls_wR_factor_ref 0.0508
_reflns_Friedel_coverage 0.000
_reflns_number_gt 8570
_reflns_number_total 10012
_reflns_threshold_expression 'I > 2\s(I)'
_cod_data_source_file d0sc06128j2.cif
_cod_data_source_block ba_jb40
_cod_depositor_comments 'Adding full bibliography for 1560218--1560233.cif.'
_cod_original_sg_symbol_H-M 'P 21/c'
_cod_database_code 1560220
_audit_block_refno 2911
_audit_block_usercomment jb_pa_4fCl
_shelx_space_group_comment
;
The symmetry employed for this shelxl refinement is uniquely defined
by the following loop, which should always be used as a source of
symmetry information in preference to the above space-group names.
They are only intended as comments.
;
_shelxl_version_number 2018/3
_olex2_refinement_description
;
1. Fixed Uiso
 At 1.2 times of:
  All C(H) groups
 At 1.5 times of:
  All C(H,H,H) groups
2.a Ternary CH refined with riding coordinates:
 C15(H15), C18(H18), C21(H21), C24(H24)
2.b Aromatic/amide H refined with riding coordinates:
 C4(H4), C5(H5), C6(H6), C7(H7), C11(H11), C12(H12), C13(H13), C14(H14)
2.c Idealised Me refined as rotating group:
 C16(H16A,H16B,H16C), C17(H17A,H17B,H17C), C19(H19A,H19B,H19C), C20(H20A,H20B,
 H20C), C22(H22A,H22B,H22C), C23(H23A,H23B,H23C), C25(H25A,H25B,H25C), C26(H26A,
 H26B,H26C)
;

loop_
_symmetry_equiv_pos_as_xyz
'x, y, z'
'-x, y+1/2, -z+1/2'
'-x, -y, -z'
'x, -y-1/2, z-1/2'

loop_
_atom_site_label
_atom_site_type_symbol
_atom_site_fract_x
_atom_site_fract_y
_atom_site_fract_z
_atom_site_U_iso_or_equiv
_atom_site_adp_type
_atom_site_occupancy
_atom_site_site_symmetry_order
_atom_site_calc_flag
_atom_site_refinement_flags_posn
_atom_site_refinement_flags_adp
_atom_site_refinement_flags_occupancy
_atom_site_disorder_assembly
_atom_site_disorder_group
Hf Hf 0.26705(2) 0.29125(2) 0.15858(2) 0.00816(2) Uani 1 1 d . . . . .
Cl1 Cl 0.28116(4) 0.08357(4) 0.15941(3) 0.01929(10) Uani 1 1 d . . . . .
Cl2 Cl 0.19595(4) 0.31209(4) 0.03358(3) 0.01673(10) Uani 1 1 d . . . . .
Cl3 Cl 0.11012(3) 0.27645(4) 0.20714(3) 0.01497(9) Uani 1 1 d . . . . .
Cl4 Cl 0.43853(3) 0.30079(4) 0.14211(3) 0.01547(9) Uani 1 1 d . . . . .
P1 P 0.17984(4) 0.69021(4) 0.17765(3) 0.01082(10) Uani 1 1 d . . . . .
P2 P 0.32489(4) 0.34334(4) 0.30564(3) 0.00965(9) Uani 1 1 d . . . . .
C1 C 0.21160(14) 0.55016(16) 0.21541(11) 0.0099(3) Uani 1 1 d . . . . .
C2 C 0.26005(14) 0.49120(16) 0.16496(11) 0.0093(3) Uani 1 1 d . . . . .
C3 C 0.28914(14) 0.56542(17) 0.10303(11) 0.0111(4) Uani 1 1 d . . . . .
C4 C 0.34832(15) 0.53580(18) 0.04668(11) 0.0135(4) Uani 1 1 d . . . . .
H4 H 0.370931 0.459902 0.042995 0.016 Uiso 1 1 calc R U . . .
C5 C 0.37379(16) 0.61804(19) -0.00379(12) 0.0172(4) Uani 1 1 d . . . . .
H5 H 0.414081 0.597084 -0.041576 0.021 Uiso 1 1 calc R U . . .
C6 C 0.34210(17) 0.7295(2) -0.00050(12) 0.0183(4) Uani 1 1 d . . . . .
H6 H 0.361479 0.784245 -0.035072 0.022 Uiso 1 1 calc R U . . .
C7 C 0.28182(16) 0.76057(19) 0.05366(12) 0.0169(4) Uani 1 1 d . . . . .
H7 H 0.258320 0.836275 0.056086 0.020 Uiso 1 1 calc R U . . .
C8 C 0.25650(15) 0.67874(17) 0.10431(11) 0.0122(4) Uani 1 1 d . . . . .
C9 C 0.18355(14) 0.51969(16) 0.29016(11) 0.0105(4) Uani 1 1 d . . . . .
C10 C 0.23442(14) 0.43960(17) 0.33895(11) 0.0105(3) Uani 1 1 d . . . . .
C11 C 0.21190(16) 0.43247(18) 0.41314(11) 0.0145(4) Uani 1 1 d . . . . .
H11 H 0.247497 0.381353 0.446281 0.017 Uiso 1 1 calc R U . . .
C12 C 0.13889(17) 0.49800(19) 0.43996(12) 0.0186(4) Uani 1 1 d . . . . .
H12 H 0.126455 0.493136 0.491050 0.022 Uiso 1 1 calc R U . . .
C13 C 0.08474(16) 0.57003(19) 0.39186(13) 0.0178(4) Uani 1 1 d . . . . .
H13 H 0.032294 0.611893 0.408724 0.021 Uiso 1 1 calc R U . . .
C14 C 0.10777(15) 0.58064(18) 0.31850(12) 0.0150(4) Uani 1 1 d . . . . .
H14 H 0.070640 0.631357 0.286047 0.018 Uiso 1 1 calc R U . . .
C15 C 0.33012(16) 0.21895(17) 0.36939(11) 0.0142(4) Uani 1 1 d . . . . .
H15 H 0.338397 0.246815 0.422276 0.017 Uiso 1 1 calc R U . . .
C16 C 0.23757(17) 0.14810(19) 0.35843(12) 0.0187(4) Uani 1 1 d . . . . .
H16A H 0.181970 0.195039 0.368971 0.028 Uiso 1 1 calc R U . . .
H16B H 0.242885 0.082948 0.392656 0.028 Uiso 1 1 calc R U . . .
H16C H 0.228406 0.120789 0.306628 0.028 Uiso 1 1 calc R U . . .
C17 C 0.41827(18) 0.1463(2) 0.35494(13) 0.0219(5) Uani 1 1 d . . . . .
H17A H 0.413348 0.123279 0.302215 0.033 Uiso 1 1 calc R U . . .
H17B H 0.420201 0.078514 0.386805 0.033 Uiso 1 1 calc R U . . .
H17C H 0.477666 0.190769 0.366550 0.033 Uiso 1 1 calc R U . . .
C18 C 0.44295(15) 0.41533(18) 0.32924(12) 0.0140(4) Uani 1 1 d . . . . .
H18 H 0.494341 0.364925 0.311595 0.017 Uiso 1 1 calc R U . . .
C19 C 0.44831(16) 0.5283(2) 0.28829(13) 0.0202(5) Uani 1 1 d . . . . .
H19A H 0.439300 0.515139 0.234130 0.030 Uiso 1 1 calc R U . . .
H19B H 0.511848 0.563307 0.301482 0.030 Uiso 1 1 calc R U . . .
H19C H 0.397238 0.579083 0.302901 0.030 Uiso 1 1 calc R U . . .
C20 C 0.46753(17) 0.4334(2) 0.41333(13) 0.0220(5) Uani 1 1 d . . . . .
H20A H 0.417597 0.481077 0.432882 0.033 Uiso 1 1 calc R U . . .
H20B H 0.530703 0.471109 0.422085 0.033 Uiso 1 1 calc R U . . .
H20C H 0.470023 0.359669 0.438906 0.033 Uiso 1 1 calc R U . . .
C21 C 0.05376(15) 0.69241(18) 0.13547(13) 0.0156(4) Uani 1 1 d . . . . .
H21 H 0.010582 0.706152 0.176223 0.019 Uiso 1 1 calc R U . . .
C22 C 0.02655(17) 0.5775(2) 0.09938(14) 0.0216(5) Uani 1 1 d . . . . .
H22A H 0.070922 0.560032 0.061483 0.032 Uiso 1 1 calc R U . . .
H22B H -0.040101 0.580822 0.075653 0.032 Uiso 1 1 calc R U . . .
H22C H 0.031384 0.518114 0.137873 0.032 Uiso 1 1 calc R U . . .
C23 C 0.03952(19) 0.7902(2) 0.07926(16) 0.0291(6) Uani 1 1 d . . . . .
H23A H 0.060298 0.861671 0.103880 0.044 Uiso 1 1 calc R U . . .
H23B H -0.029167 0.795479 0.060639 0.044 Uiso 1 1 calc R U . . .
H23C H 0.078322 0.776011 0.037246 0.044 Uiso 1 1 calc R U . . .
C24 C 0.20948(16) 0.82051(18) 0.22970(13) 0.0164(4) Uani 1 1 d . . . . .
H24 H 0.216768 0.880418 0.191042 0.020 Uiso 1 1 calc R U . . .
C25 C 0.30955(18) 0.8096(2) 0.27359(15) 0.0236(5) Uani 1 1 d . . . . .
H25A H 0.305136 0.758686 0.316385 0.035 Uiso 1 1 calc R U . . .
H25B H 0.331664 0.884792 0.291606 0.035 Uiso 1 1 calc R U . . .
H25C H 0.355802 0.778449 0.240840 0.035 Uiso 1 1 calc R U . . .
C26 C 0.13259(19) 0.8653(2) 0.27766(17) 0.0317(6) Uani 1 1 d . . . . .
H26A H 0.069219 0.865028 0.248307 0.048 Uiso 1 1 calc R U . . .
H26B H 0.149075 0.943100 0.293792 0.048 Uiso 1 1 calc R U . . .
H26C H 0.130042 0.816488 0.321735 0.048 Uiso 1 1 calc R U . . .

loop_
_atom_site_aniso_label
_atom_site_aniso_U_11
_atom_site_aniso_U_22
_atom_site_aniso_U_33
_atom_site_aniso_U_23
_atom_site_aniso_U_13
_atom_site_aniso_U_12
Hf 0.00900(4) 0.00704(4) 0.00850(4) -0.00043(3) 0.00120(2) -0.00006(3)
Cl1 0.0240(3) 0.0085(2) 0.0258(3) 0.00014(19) 0.0049(2) -0.00050(19)
Cl2 0.0204(2) 0.0192(2) 0.0099(2) -0.00157(17) -0.00238(17) -0.00063(19)
Cl3 0.0111(2) 0.0162(2) 0.0182(2) -0.00210(18) 0.00452(17) -0.00343(17)
Cl4 0.0103(2) 0.0172(2) 0.0194(2) 0.00251(19) 0.00431(17) 0.00210(18)
P1 0.0105(2) 0.0077(2) 0.0144(2) 0.00097(18) 0.00179(18) 0.00034(17)
P2 0.0102(2) 0.0094(2) 0.0092(2) 0.00073(18) 0.00062(17) -0.00040(18)
C1 0.0103(8) 0.0083(8) 0.0108(8) 0.0009(7) -0.0008(7) -0.0013(7)
C2 0.0108(8) 0.0069(8) 0.0101(8) 0.0002(7) -0.0004(7) 0.0008(7)
C3 0.0122(9) 0.0108(9) 0.0100(8) 0.0015(7) -0.0006(7) -0.0013(7)
C4 0.0165(10) 0.0121(9) 0.0122(9) 0.0002(7) 0.0025(7) -0.0018(7)
C5 0.0217(10) 0.0190(10) 0.0118(9) 0.0010(8) 0.0058(8) -0.0039(9)
C6 0.0233(11) 0.0185(11) 0.0135(9) 0.0040(8) 0.0032(8) -0.0055(9)
C7 0.0201(10) 0.0116(9) 0.0189(10) 0.0048(8) 0.0009(8) -0.0012(8)
C8 0.0125(9) 0.0114(9) 0.0128(9) 0.0007(7) 0.0011(7) -0.0006(7)
C9 0.0110(8) 0.0082(8) 0.0126(9) -0.0028(7) 0.0023(7) -0.0019(7)
C10 0.0111(8) 0.0108(8) 0.0098(8) -0.0008(7) 0.0027(6) -0.0023(7)
C11 0.0202(10) 0.0122(9) 0.0115(9) 0.0003(7) 0.0037(8) -0.0026(8)
C12 0.0236(11) 0.0176(10) 0.0161(10) -0.0031(8) 0.0103(8) -0.0033(9)
C13 0.0174(10) 0.0171(10) 0.0200(10) -0.0042(8) 0.0081(8) 0.0005(8)
C14 0.0138(9) 0.0129(9) 0.0185(10) -0.0024(8) 0.0032(8) 0.0013(8)
C15 0.0211(10) 0.0113(9) 0.0102(9) 0.0027(7) 0.0018(7) 0.0019(8)
C16 0.0271(12) 0.0134(10) 0.0160(10) 0.0017(8) 0.0044(9) -0.0033(9)
C17 0.0256(12) 0.0193(11) 0.0206(11) 0.0027(9) 0.0009(9) 0.0082(9)
C18 0.0113(9) 0.0148(9) 0.0154(10) -0.0010(8) -0.0010(7) -0.0012(7)
C19 0.0168(10) 0.0222(11) 0.0208(11) 0.0034(9) -0.0031(8) -0.0096(9)
C20 0.0207(11) 0.0270(12) 0.0173(11) -0.0021(9) -0.0032(8) -0.0041(9)
C21 0.0115(9) 0.0135(10) 0.0213(10) 0.0023(8) -0.0009(8) 0.0036(7)
C22 0.0169(10) 0.0192(11) 0.0271(12) -0.0031(9) -0.0059(9) 0.0004(9)
C23 0.0208(12) 0.0234(12) 0.0416(15) 0.0153(11) -0.0051(10) 0.0043(10)
C24 0.0169(10) 0.0088(9) 0.0240(11) -0.0031(8) 0.0046(8) -0.0028(7)
C25 0.0222(11) 0.0187(11) 0.0287(13) -0.0064(9) -0.0034(9) -0.0047(9)
C26 0.0257(13) 0.0191(12) 0.0533(17) -0.0193(12) 0.0193(12) -0.0071(10)

loop_
_atom_type_symbol
_atom_type_description
_atom_type_scat_dispersion_real
_atom_type_scat_dispersion_imag
_atom_type_scat_source
C C 0.0033 0.0016 'International Tables Vol C Tables 4.2.6.8 and 6.1.1.4'
H H 0.0000 0.0000 'International Tables Vol C Tables 4.2.6.8 and 6.1.1.4'
Cl Cl 0.1484 0.1585 'International Tables Vol C Tables 4.2.6.8 and 6.1.1.4'
Hf Hf -0.5830 6.1852 'International Tables Vol C Tables 4.2.6.8 and 6.1.1.4'
P P 0.1023 0.0942 'International Tables Vol C Tables 4.2.6.8 and 6.1.1.4'

loop_
_geom_angle_atom_site_label_1
_geom_angle_atom_site_label_2
_geom_angle_atom_site_label_3
_geom_angle
_geom_angle_site_symmetry_1
_geom_angle_site_symmetry_3
_geom_angle_publ_flag
Cl1 Hf P2 101.543(19) . . ?
Cl2 Hf Cl1 97.718(19) . . ?
Cl2 Hf Cl3 92.33(3) . . ?
Cl2 Hf Cl4 101.77(3) . . ?
Cl2 Hf P2 159.90(2) . . ?
Cl3 Hf Cl1 89.999(18) . . ?
Cl3 Hf Cl4 165.893(19) . . ?
Cl3 Hf P2 82.03(3) . . ?
Cl4 Hf Cl1 88.187(18) . . ?
Cl4 Hf P2 84.63(2) . . ?
C2 Hf Cl1 176.34(5) . . ?
C2 Hf Cl2 85.85(5) . . ?
C2 Hf Cl3 90.68(5) . . ?
C2 Hf Cl4 90.29(5) . . ?
C2 Hf P2 74.99(5) . . ?
C1 P1 C21 110.70(9) . . ?
C1 P1 C24 122.40(11) . . ?
C8 P1 C1 93.83(9) . . ?
C8 P1 C21 107.94(11) . . ?
C8 P1 C24 108.84(10) . . ?
C24 P1 C21 111.05(10) . . ?
C10 P2 Hf 107.70(7) . . ?
C10 P2 C15 105.95(10) . . ?
C10 P2 C18 105.02(10) . . ?
C15 P2 Hf 113.99(7) . . ?
C15 P2 C18 103.70(10) . . ?
C18 P2 Hf 119.42(7) . . ?
C2 C1 P1 109.24(14) . . ?
C2 C1 C9 131.85(18) . . ?
C9 C1 P1 118.91(14) . . ?
C1 C2 Hf 124.32(14) . . ?
C1 C2 C3 112.28(17) . . ?
C3 C2 Hf 122.02(13) . . ?
C4 C3 C2 127.28(18) . . ?
C4 C3 C8 117.17(18) . . ?
C8 C3 C2 115.48(17) . . ?
C3 C4 H4 120.1 . . ?
C5 C4 C3 119.8(2) . . ?
C5 C4 H4 120.1 . . ?
C4 C5 H5 119.0 . . ?
C6 C5 C4 121.9(2) . . ?
C6 C5 H5 119.0 . . ?
C5 C6 H6 120.2 . . ?
C5 C6 C7 119.5(2) . . ?
C7 C6 H6 120.2 . . ?
C6 C7 H7 120.7 . . ?
C6 C7 C8 118.7(2) . . ?
C8 C7 H7 120.7 . . ?
C3 C8 P1 107.45(14) . . ?
C7 C8 P1 129.64(17) . . ?
C7 C8 C3 122.89(19) . . ?
C10 C9 C1 124.15(17) . . ?
C14 C9 C1 118.34(18) . . ?
C14 C9 C10 117.22(18) . . ?
C9 C10 P2 121.46(14) . . ?
C11 C10 P2 119.66(16) . . ?
C11 C10 C9 118.85(18) . . ?
C10 C11 H11 119.0 . . ?
C12 C11 C10 122.0(2) . . ?
C12 C11 H11 119.0 . . ?
C11 C12 H12 120.2 . . ?
C13 C12 C11 119.6(2) . . ?
C13 C12 H12 120.2 . . ?
C12 C13 H13 120.4 . . ?
C12 C13 C14 119.2(2) . . ?
C14 C13 H13 120.4 . . ?
C9 C14 H14 118.6 . . ?
C13 C14 C9 122.9(2) . . ?
C13 C14 H14 118.6 . . ?
P2 C15 H15 108.7 . . ?
C16 C15 P2 111.57(15) . . ?
C16 C15 H15 108.7 . . ?
C16 C15 C17 110.31(19) . . ?
C17 C15 P2 108.72(15) . . ?
C17 C15 H15 108.7 . . ?
C15 C16 H16A 109.5 . . ?
C15 C16 H16B 109.5 . . ?
C15 C16 H16C 109.5 . . ?
H16A C16 H16B 109.5 . . ?
H16A C16 H16C 109.5 . . ?
H16B C16 H16C 109.5 . . ?
C15 C17 H17A 109.5 . . ?
C15 C17 H17B 109.5 . . ?
C15 C17 H17C 109.5 . . ?
H17A C17 H17B 109.5 . . ?
H17A C17 H17C 109.5 . . ?
H17B C17 H17C 109.5 . . ?
P2 C18 H18 107.2 . . ?
C19 C18 P2 111.71(15) . . ?
C19 C18 H18 107.2 . . ?
C19 C18 C20 109.76(18) . . ?
C20 C18 P2 113.47(15) . . ?
C20 C18 H18 107.2 . . ?
C18 C19 H19A 109.5 . . ?
C18 C19 H19B 109.5 . . ?
C18 C19 H19C 109.5 . . ?
H19A C19 H19B 109.5 . . ?
H19A C19 H19C 109.5 . . ?
H19B C19 H19C 109.5 . . ?
C18 C20 H20A 109.5 . . ?
C18 C20 H20B 109.5 . . ?
C18 C20 H20C 109.5 . . ?
H20A C20 H20B 109.5 . . ?
H20A C20 H20C 109.5 . . ?
H20B C20 H20C 109.5 . . ?
P1 C21 H21 108.2 . . ?
C22 C21 P1 110.41(14) . . ?
C22 C21 H21 108.2 . . ?
C23 C21 P1 109.92(16) . . ?
C23 C21 H21 108.2 . . ?
C23 C21 C22 111.9(2) . . ?
C21 C22 H22A 109.5 . . ?
C21 C22 H22B 109.5 . . ?
C21 C22 H22C 109.5 . . ?
H22A C22 H22B 109.5 . . ?
H22A C22 H22C 109.5 . . ?
H22B C22 H22C 109.5 . . ?
C21 C23 H23A 109.5 . . ?
C21 C23 H23B 109.5 . . ?
C21 C23 H23C 109.5 . . ?
H23A C23 H23B 109.5 . . ?
H23A C23 H23C 109.5 . . ?
H23B C23 H23C 109.5 . . ?
P1 C24 H24 105.6 . . ?
C25 C24 P1 110.02(15) . . ?
C25 C24 H24 105.6 . . ?
C26 C24 P1 116.37(16) . . ?
C26 C24 H24 105.6 . . ?
C26 C24 C25 112.6(2) . . ?
C24 C25 H25A 109.5 . . ?
C24 C25 H25B 109.5 . . ?
C24 C25 H25C 109.5 . . ?
H25A C25 H25B 109.5 . . ?
H25A C25 H25C 109.5 . . ?
H25B C25 H25C 109.5 . . ?
C24 C26 H26A 109.5 . . ?
C24 C26 H26B 109.5 . . ?
C24 C26 H26C 109.5 . . ?
H26A C26 H26B 109.5 . . ?
H26A C26 H26C 109.5 . . ?
H26B C26 H26C 109.5 . . ?

loop_
_geom_bond_atom_site_label_1
_geom_bond_atom_site_label_2
_geom_bond_distance
_geom_bond_site_symmetry_2
_geom_bond_publ_flag
Hf Cl1 2.4493(13) . ?
Hf Cl2 2.3752(10) . ?
Hf Cl3 2.4222(10) . ?
Hf Cl4 2.4227(11) . ?
Hf P2 2.7528(12) . ?
Hf C2 2.356(2) . ?
P1 C1 1.819(2) . ?
P1 C8 1.771(2) . ?
P1 C21 1.836(2) . ?
P1 C24 1.821(2) . ?
P2 C10 1.830(2) . ?
P2 C15 1.854(2) . ?
P2 C18 1.854(2) . ?
C1 C2 1.365(3) . ?
C1 C9 1.475(3) . ?
C2 C3 1.497(3) . ?
C3 C4 1.404(3) . ?
C3 C8 1.408(3) . ?
C4 H4 0.9500 . ?
C4 C5 1.392(3) . ?
C5 H5 0.9500 . ?
C5 C6 1.384(3) . ?
C6 H6 0.9500 . ?
C6 C7 1.388(3) . ?
C7 H7 0.9500 . ?
C7 C8 1.391(3) . ?
C9 C10 1.426(3) . ?
C9 C14 1.405(3) . ?
C10 C11 1.397(3) . ?
C11 H11 0.9500 . ?
C11 C12 1.392(3) . ?
C12 H12 0.9500 . ?
C12 C13 1.379(3) . ?
C13 H13 0.9500 . ?
C13 C14 1.388(3) . ?
C14 H14 0.9500 . ?
C15 H15 1.0000 . ?
C15 C16 1.526(3) . ?
C15 C17 1.531(3) . ?
C16 H16A 0.9800 . ?
C16 H16B 0.9800 . ?
C16 H16C 0.9800 . ?
C17 H17A 0.9800 . ?
C17 H17B 0.9800 . ?
C17 H17C 0.9800 . ?
C18 H18 1.0000 . ?
C18 C19 1.523(3) . ?
C18 C20 1.530(3) . ?
C19 H19A 0.9800 . ?
C19 H19B 0.9800 . ?
C19 H19C 0.9800 . ?
C20 H20A 0.9800 . ?
C20 H20B 0.9800 . ?
C20 H20C 0.9800 . ?
C21 H21 1.0000 . ?
C21 C22 1.529(3) . ?
C21 C23 1.529(3) . ?
C22 H22A 0.9800 . ?
C22 H22B 0.9800 . ?
C22 H22C 0.9800 . ?
C23 H23A 0.9800 . ?
C23 H23B 0.9800 . ?
C23 H23C 0.9800 . ?
C24 H24 1.0000 . ?
C24 C25 1.533(3) . ?
C24 C26 1.524(3) . ?
C25 H25A 0.9800 . ?
C25 H25B 0.9800 . ?
C25 H25C 0.9800 . ?
C26 H26A 0.9800 . ?
C26 H26B 0.9800 . ?
C26 H26C 0.9800 . ?

loop_
_geom_torsion_atom_site_label_1
_geom_torsion_atom_site_label_2
_geom_torsion_atom_site_label_3
_geom_torsion_atom_site_label_4
_geom_torsion
_geom_torsion_site_symmetry_1
_geom_torsion_site_symmetry_2
_geom_torsion_site_symmetry_3
_geom_torsion_site_symmetry_4
_geom_torsion_publ_flag
Hf P2 C10 C9 -32.88(17) . . . . ?
Hf P2 C10 C11 144.96(15) . . . . ?
Hf P2 C15 C16 -48.80(16) . . . . ?
Hf P2 C15 C17 73.07(16) . . . . ?
Hf P2 C18 C19 58.16(17) . . . . ?
Hf P2 C18 C20 -177.13(13) . . . . ?
Hf C2 C3 C4 -20.2(3) . . . . ?
Hf C2 C3 C8 162.94(14) . . . . ?
P1 C1 C2 Hf -155.42(10) . . . . ?
P1 C1 C2 C3 11.4(2) . . . . ?
P1 C1 C9 C10 -152.64(16) . . . . ?
P1 C1 C9 C14 21.0(2) . . . . ?
P2 C10 C11 C12 -175.38(17) . . . . ?
C1 P1 C8 C3 9.92(16) . . . . ?
C1 P1 C8 C7 -171.6(2) . . . . ?
C1 P1 C21 C22 -34.36(19) . . . . ?
C1 P1 C21 C23 -158.31(17) . . . . ?
C1 P1 C24 C25 38.0(2) . . . . ?
C1 P1 C24 C26 -91.6(2) . . . . ?
C1 C2 C3 C4 172.6(2) . . . . ?
C1 C2 C3 C8 -4.2(2) . . . . ?
C1 C9 C10 P2 -13.4(3) . . . . ?
C1 C9 C10 C11 168.71(19) . . . . ?
C1 C9 C14 C13 -170.7(2) . . . . ?
C2 C1 C9 C10 27.2(3) . . . . ?
C2 C1 C9 C14 -159.1(2) . . . . ?
C2 C3 C4 C5 -175.49(19) . . . . ?
C2 C3 C8 P1 -5.4(2) . . . . ?
C2 C3 C8 C7 176.03(19) . . . . ?
C3 C4 C5 C6 -0.2(3) . . . . ?
C4 C3 C8 P1 177.45(15) . . . . ?
C4 C3 C8 C7 -1.2(3) . . . . ?
C4 C5 C6 C7 -1.1(3) . . . . ?
C5 C6 C7 C8 1.3(3) . . . . ?
C6 C7 C8 P1 -178.43(18) . . . . ?
C6 C7 C8 C3 -0.1(3) . . . . ?
C8 P1 C1 C2 -12.67(16) . . . . ?
C8 P1 C1 C9 167.22(16) . . . . ?
C8 P1 C21 C22 67.03(18) . . . . ?
C8 P1 C21 C23 -56.92(19) . . . . ?
C8 P1 C24 C25 -69.51(19) . . . . ?
C8 P1 C24 C26 160.89(19) . . . . ?
C8 C3 C4 C5 1.3(3) . . . . ?
C9 C1 C2 Hf 24.7(3) . . . . ?
C9 C1 C2 C3 -168.5(2) . . . . ?
C9 C10 C11 C12 2.5(3) . . . . ?
C10 P2 C15 C16 69.45(17) . . . . ?
C10 P2 C15 C17 -168.68(15) . . . . ?
C10 P2 C18 C19 -62.69(17) . . . . ?
C10 P2 C18 C20 62.03(18) . . . . ?
C10 C9 C14 C13 3.4(3) . . . . ?
C10 C11 C12 C13 1.9(3) . . . . ?
C11 C12 C13 C14 -3.6(3) . . . . ?
C12 C13 C14 C9 0.9(3) . . . . ?
C14 C9 C10 P2 172.84(15) . . . . ?
C14 C9 C10 C11 -5.0(3) . . . . ?
C15 P2 C10 C9 -155.22(16) . . . . ?
C15 P2 C10 C11 22.61(19) . . . . ?
C15 P2 C18 C19 -173.68(15) . . . . ?
C15 P2 C18 C20 -48.97(18) . . . . ?
C18 P2 C10 C9 95.40(17) . . . . ?
C18 P2 C10 C11 -86.76(18) . . . . ?
C18 P2 C15 C16 179.76(15) . . . . ?
C18 P2 C15 C17 -58.37(17) . . . . ?
C21 P1 C1 C2 98.14(16) . . . . ?
C21 P1 C1 C9 -81.97(17) . . . . ?
C21 P1 C8 C3 -103.28(15) . . . . ?
C21 P1 C8 C7 75.2(2) . . . . ?
C21 P1 C24 C25 171.80(16) . . . . ?
C21 P1 C24 C26 42.2(2) . . . . ?
C24 P1 C1 C2 -127.87(15) . . . . ?
C24 P1 C1 C9 52.01(19) . . . . ?
C24 P1 C8 C3 136.10(15) . . . . ?
C24 P1 C8 C7 -45.4(2) . . . . ?
C24 P1 C21 C22 -173.75(16) . . . . ?
C24 P1 C21 C23 62.3(2) . . . . ?
